data_4023572
loop_
_publ_author_name
'Niculina Bogdan'
'Eric Condamine'
'Lo\"ic Toupet'
'Yvan Ramondenc'
'Elena Bogdan'
'Ion Grosu'

_publ_section_title
;
 New [4.4]Cyclophanes: Molecular Parallelograms, Triangles,
 Rhombuses, Pentagons, and Supramolecular Constructions
;
_journal_name_full 'Journal of Organic Chemistry'
_journal_page_first 5831
_journal_page_last 5838
_journal_paper_doi 10.1021/jo8006489
_journal_volume 73
_journal_year 2008
_chemical_formula_sum 'C28 H32 O8'
_chemical_formula_weight 496.54
_chemical_name_systematic
;
 ?
;
_space_group_IT_number 2
_symmetry_cell_setting triclinic
_symmetry_space_group_name_Hall '-P 1'
_symmetry_space_group_name_H-M 'P -1'
_atom_sites_solution_hydrogens geom
_atom_sites_solution_primary direct
_atom_sites_solution_secondary difmap
_audit_creation_method SHELXL-97
_cell_angle_alpha 98.568(8)
_cell_angle_beta 89.637(10)
_cell_angle_gamma 92.129(10)
_cell_formula_units_Z 2
_cell_length_a 5.9800(10)
_cell_length_b 12.6440(10)
_cell_length_c 16.5220(10)
_cell_measurement_temperature 120(1)
_cell_volume 1234.5(2)
_computing_cell_refinement 'Bruker AXS, 2003'
_computing_data_collection 'Bruker AXS, 2003'
_computing_data_reduction 'Bruker AXS, 2003'
_computing_molecular_graphics 'PLATON_(Spek, 1998)'
_computing_publication_material 'SHELXL-97 (Sheldrick, 1997)'
_computing_structure_refinement 'SHELXL-97 (Sheldrick, 1997)'
_computing_structure_solution 'SIR-97_(Altomare & al., 1998)'
_diffrn_ambient_temperature 293(2)
_diffrn_detector_area_resol_mean 19.24
_diffrn_measured_fraction_theta_full 0.923
_diffrn_measured_fraction_theta_max 0.923
_diffrn_measurement_device_type X8-APEX
_diffrn_measurement_method 'Area detector scans (see text)'
_diffrn_radiation_monochromator graphite
_diffrn_radiation_source 'fine-focus sealed tube'
_diffrn_radiation_type MoK\a
_diffrn_radiation_wavelength 0.71073
_diffrn_reflns_av_R_equivalents 0.0193
_diffrn_reflns_av_sigmaI/netI 0.0189
_diffrn_reflns_limit_h_max 7
_diffrn_reflns_limit_h_min -7
_diffrn_reflns_limit_k_max 16
_diffrn_reflns_limit_k_min -16
_diffrn_reflns_limit_l_max 21
_diffrn_reflns_limit_l_min -21
_diffrn_reflns_number 14712
_diffrn_reflns_theta_full 27.00
_diffrn_reflns_theta_max 27.00
_diffrn_reflns_theta_min 3.26
_exptl_absorpt_coefficient_mu 0.098
_exptl_absorpt_correction_type none
_exptl_crystal_colour colourless
_exptl_crystal_density_diffrn 1.336
_exptl_crystal_density_method 'not measured'
_exptl_crystal_description plate
_exptl_crystal_F_000 528
_exptl_crystal_size_max 0.4
_exptl_crystal_size_mid 0.1
_exptl_crystal_size_min 0.05
_refine_diff_density_max 0.286
_refine_diff_density_min -0.261
_refine_diff_density_rms 0.052
_refine_ls_extinction_method none
_refine_ls_goodness_of_fit_ref 1.130
_refine_ls_hydrogen_treatment mixed
_refine_ls_matrix_type full
_refine_ls_number_parameters 325
_refine_ls_number_reflns 4978
_refine_ls_number_restraints 0
_refine_ls_restrained_S_all 1.130
_refine_ls_R_factor_all 0.0504
_refine_ls_R_factor_gt 0.0432
_refine_ls_shift/su_max 0.001
_refine_ls_shift/su_mean 0.000
_refine_ls_structure_factor_coef Fsqd
_refine_ls_weighting_details 'calc w=1/[\s^2^(Fo^2^)+(0.1054P)^2^+0.0790P] where P=(Fo^2^+2Fc^2^)/3'
_refine_ls_weighting_scheme calc
_refine_ls_wR_factor_gt 0.1374
_refine_ls_wR_factor_ref 0.1513
_reflns_number_gt 4213
_reflns_number_total 4978
_reflns_threshold_expression >2sigma(I)
_cod_data_source_file jo8006489-File001.cif
_cod_data_source_block nbm7f1
_cod_database_code 4023572

loop_
_symmetry_equiv_pos_as_xyz
'x, y, z'
'-x, -y, -z'

loop_
_atom_site_label
_atom_site_type_symbol
_atom_site_fract_x
_atom_site_fract_y
_atom_site_fract_z
_atom_site_U_iso_or_equiv
_atom_site_adp_type
_atom_site_occupancy
_atom_site_symmetry_multiplicity
_atom_site_calc_flag
_atom_site_refinement_flags
_atom_site_disorder_assembly
_atom_site_disorder_group
O2 O 0.2518(2) 0.43013(9) 1.01603(6) 0.0310(3) Uani 1 1 d . . .
O3 O 0.23299(18) 0.33539(8) 0.88935(6) 0.0234(3) Uani 1 1 d . . .
O12 O 0.47588(19) -0.00370(8) 0.83289(6) 0.0254(3) Uani 1 1 d . . .
O13 O 0.73710(19) -0.07647(8) 0.90337(6) 0.0259(3) Uani 1 1 d . . .
O21 O -0.24061(16) 0.35321(7) 0.75916(6) 0.0177(2) Uani 1 1 d . . .
O25 O 0.11845(16) 0.42246(7) 0.73563(6) 0.0178(2) Uani 1 1 d . . .
O28 O 0.48450(17) -0.09717(7) 0.64513(6) 0.0196(2) Uani 1 1 d . . .
O32 O 0.14050(17) -0.16585(7) 0.68753(6) 0.0196(2) Uani 1 1 d . . .
C1 C 0.4911(2) 0.28253(11) 0.97832(8) 0.0172(3) Uani 1 1 d . . .
C2 C 0.3152(2) 0.35885(11) 0.96545(8) 0.0184(3) Uani 1 1 d . . .
C4 C 0.0216(2) 0.37706(11) 0.87137(8) 0.0202(3) Uani 1 1 d . . .
H4A H 0.0221 0.4538 0.8888 0.024 Uiso 1 1 calc R . .
H4B H -0.0985 0.3438 0.8996 0.024 Uiso 1 1 calc R . .
C5 C -0.0110(2) 0.35096(10) 0.77749(8) 0.0150(3) Uani 1 1 d . . .
C6 C 0.0635(2) 0.23810(10) 0.74731(7) 0.0142(3) Uani 1 1 d . . .
C7 C 0.2737(2) 0.21934(10) 0.71196(8) 0.0162(3) Uani 1 1 d . . .
H7 H 0.3650 0.2764 0.7005 0.019 Uiso 1 1 calc R . .
C8 C 0.3465(2) 0.11509(10) 0.69378(8) 0.0169(3) Uani 1 1 d . . .
H8 H 0.4865 0.1032 0.6700 0.020 Uiso 1 1 calc R . .
C9 C 0.2134(2) 0.02848(10) 0.71055(7) 0.0152(3) Uani 1 1 d . . .
C10 C 0.3088(2) -0.08317(10) 0.70358(8) 0.0162(3) Uani 1 1 d . . .
C11 C 0.4124(3) -0.10383(11) 0.78442(9) 0.0261(4) Uani 1 1 d . . .
H11A H 0.3048 -0.1426 0.8142 0.031 Uiso 1 1 calc R . .
H11B H 0.5428 -0.1471 0.7731 0.031 Uiso 1 1 calc R . .
C13 C 0.6280(2) -0.00187(11) 0.89251(8) 0.0188(3) Uani 1 1 d . . .
C14 C 0.6420(2) 0.10740(11) 0.94246(8) 0.0181(3) Uani 1 1 d . . .
C15 C 0.8082(3) 0.13418(11) 1.00106(8) 0.0211(3) Uani 1 1 d . . .
H15 H 0.9145 0.0848 1.0088 0.025 Uiso 1 1 calc R . .
C16 C 0.8154(3) 0.23566(11) 1.04851(8) 0.0215(3) Uani 1 1 d . . .
H16 H 0.9280 0.2540 1.0872 0.026 Uiso 1 1 calc R . .
C17 C 0.6548(2) 0.30915(11) 1.03804(8) 0.0194(3) Uani 1 1 d . . .
H17 H 0.6568 0.3757 1.0708 0.023 Uiso 1 1 calc R . .
C18 C -0.0729(2) 0.15127(11) 0.76098(8) 0.0175(3) Uani 1 1 d . . .
H18 H -0.2154 0.1628 0.7826 0.021 Uiso 1 1 calc R . .
C19 C 0.0006(2) 0.04706(11) 0.74268(8) 0.0189(3) Uani 1 1 d . . .
H19 H -0.0930 -0.0103 0.7520 0.023 Uiso 1 1 calc R . .
C20 C 0.4854(2) 0.18189(11) 0.93025(8) 0.0177(3) Uani 1 1 d . . .
H20 H 0.3765 0.1647 0.8900 0.021 Uiso 1 1 calc R . .
C22 C -0.3276(2) 0.45921(10) 0.77837(9) 0.0180(3) Uani 1 1 d . . .
H22A H -0.3128 0.4838 0.8366 0.022 Uiso 1 1 calc R . .
H22B H -0.4853 0.4567 0.7646 0.022 Uiso 1 1 calc R . .
C23 C -0.2021(2) 0.53736(10) 0.73107(8) 0.0183(3) Uani 1 1 d . . .
C24 C 0.0457(2) 0.53088(10) 0.74984(9) 0.0207(3) Uani 1 1 d . . .
H24A H 0.1325 0.5734 0.7158 0.025 Uiso 1 1 calc R . .
H24B H 0.0733 0.5609 0.8066 0.025 Uiso 1 1 calc R . .
C26 C -0.2779(3) 0.65071(11) 0.76096(9) 0.0237(3) Uani 1 1 d . . .
H26A H -0.4340 0.6549 0.7492 0.036 Uiso 1 1 calc R . .
H26B H -0.1930 0.7007 0.7336 0.036 Uiso 1 1 calc R . .
H26C H -0.2543 0.6676 0.8189 0.036 Uiso 1 1 calc R . .
C27 C -0.2448(3) 0.50694(12) 0.63909(9) 0.0297(4) Uani 1 1 d . . .
H27A H -0.4014 0.5112 0.6282 0.045 Uiso 1 1 calc R . .
H27B H -0.1988 0.4352 0.6216 0.045 Uiso 1 1 calc R . .
H27C H -0.1608 0.5553 0.6099 0.045 Uiso 1 1 calc R . .
C29 C 0.4076(3) -0.10502(11) 0.56207(8) 0.0222(3) Uani 1 1 d . . .
H29A H 0.5337 -0.1169 0.5251 0.027 Uiso 1 1 calc R . .
H29B H 0.3427 -0.0381 0.5541 0.027 Uiso 1 1 calc R . .
C30 C 0.2337(3) -0.19619(11) 0.54191(8) 0.0220(3) Uani 1 1 d . . .
C31 C 0.0500(3) -0.17487(11) 0.60623(8) 0.0215(3) Uani 1 1 d . . .
H31A H -0.0220 -0.1091 0.5998 0.026 Uiso 1 1 calc R . .
H31B H -0.0622 -0.2328 0.5982 0.026 Uiso 1 1 calc R . .
C34 C 0.3388(3) -0.30371(11) 0.54658(9) 0.0273(4) Uani 1 1 d . . .
H34A H 0.2277 -0.3605 0.5339 0.041 Uiso 1 1 calc R . .
H34B H 0.3949 -0.3041 0.6008 0.041 Uiso 1 1 calc R . .
H34C H 0.4595 -0.3139 0.5080 0.041 Uiso 1 1 calc R . .
C33 C 0.1357(3) -0.19424(14) 0.45678(9) 0.0350(4) Uani 1 1 d . . .
H33A H 0.0266 -0.2519 0.4445 0.052 Uiso 1 1 calc R . .
H33B H 0.2533 -0.2022 0.4168 0.052 Uiso 1 1 calc R . .
H33C H 0.0658 -0.1273 0.4557 0.052 Uiso 1 1 calc R . .

loop_
_atom_site_aniso_label
_atom_site_aniso_U_11
_atom_site_aniso_U_22
_atom_site_aniso_U_33
_atom_site_aniso_U_23
_atom_site_aniso_U_13
_atom_site_aniso_U_12
O2 0.0337(7) 0.0308(6) 0.0251(6) -0.0104(4) -0.0086(5) 0.0153(5)
O3 0.0232(6) 0.0281(5) 0.0183(5) -0.0017(4) -0.0062(4) 0.0126(4)
O12 0.0362(7) 0.0157(5) 0.0231(5) -0.0032(4) -0.0138(4) 0.0075(4)
O13 0.0307(7) 0.0209(5) 0.0267(5) 0.0031(4) -0.0078(4) 0.0087(4)
O21 0.0125(6) 0.0138(4) 0.0265(5) 0.0017(4) -0.0040(4) 0.0026(4)
O25 0.0161(6) 0.0124(4) 0.0251(5) 0.0038(4) 0.0023(4) 0.0015(4)
O28 0.0186(6) 0.0181(5) 0.0213(5) -0.0002(4) 0.0002(4) 0.0026(4)
O32 0.0266(6) 0.0157(5) 0.0163(5) 0.0021(3) -0.0013(4) -0.0031(4)
C1 0.0181(8) 0.0189(6) 0.0148(6) 0.0027(5) -0.0001(5) 0.0023(5)
C2 0.0192(8) 0.0190(6) 0.0160(6) -0.0013(5) -0.0012(5) 0.0021(5)
C4 0.0192(8) 0.0220(7) 0.0197(7) 0.0016(5) -0.0021(5) 0.0090(6)
C5 0.0124(7) 0.0149(6) 0.0180(6) 0.0030(5) -0.0022(5) 0.0006(5)
C6 0.0157(8) 0.0139(6) 0.0129(6) 0.0012(4) -0.0024(5) 0.0016(5)
C7 0.0155(8) 0.0152(6) 0.0179(6) 0.0019(5) -0.0010(5) -0.0005(5)
C8 0.0144(8) 0.0175(6) 0.0183(6) 0.0008(5) -0.0006(5) 0.0018(5)
C9 0.0197(8) 0.0136(6) 0.0122(6) 0.0014(4) -0.0031(5) 0.0018(5)
C10 0.0187(8) 0.0135(6) 0.0161(6) 0.0011(5) -0.0010(5) 0.0006(5)
C11 0.0428(10) 0.0141(6) 0.0209(7) 0.0002(5) -0.0109(6) 0.0029(6)
C13 0.0212(8) 0.0205(6) 0.0151(6) 0.0032(5) -0.0015(5) 0.0033(5)
C14 0.0211(8) 0.0193(6) 0.0138(6) 0.0017(5) -0.0018(5) 0.0033(5)
C15 0.0223(8) 0.0212(7) 0.0205(7) 0.0034(5) -0.0036(6) 0.0062(6)
C16 0.0209(9) 0.0246(7) 0.0185(6) 0.0020(5) -0.0073(5) 0.0002(6)
C17 0.0221(8) 0.0186(6) 0.0166(6) 0.0000(5) -0.0032(5) 0.0003(5)
C18 0.0161(8) 0.0190(6) 0.0177(6) 0.0030(5) 0.0014(5) 0.0020(5)
C19 0.0200(8) 0.0160(6) 0.0207(6) 0.0033(5) 0.0008(5) -0.0026(5)
C20 0.0179(8) 0.0210(7) 0.0143(6) 0.0028(5) -0.0028(5) 0.0020(5)
C22 0.0139(8) 0.0145(6) 0.0253(7) 0.0014(5) -0.0034(5) 0.0038(5)
C23 0.0199(8) 0.0137(6) 0.0206(7) -0.0005(5) -0.0041(5) 0.0033(5)
C24 0.0203(8) 0.0129(6) 0.0289(7) 0.0025(5) 0.0015(6) 0.0025(5)
C26 0.0250(9) 0.0161(6) 0.0299(8) 0.0015(5) -0.0011(6) 0.0054(6)
C27 0.0425(11) 0.0243(7) 0.0223(7) 0.0009(6) -0.0065(7) 0.0092(7)
C29 0.0291(9) 0.0198(7) 0.0181(7) 0.0029(5) 0.0050(6) 0.0038(6)
C30 0.0309(9) 0.0187(7) 0.0160(6) 0.0012(5) -0.0034(6) 0.0031(6)
C31 0.0226(9) 0.0188(6) 0.0217(7) -0.0008(5) -0.0062(6) -0.0026(6)
C34 0.0391(10) 0.0177(7) 0.0243(7) -0.0007(5) -0.0032(6) 0.0040(6)
C33 0.0541(12) 0.0316(8) 0.0190(7) 0.0018(6) -0.0088(7) 0.0035(8)

loop_
_atom_type_symbol
_atom_type_description
_atom_type_scat_dispersion_real
_atom_type_scat_dispersion_imag
_atom_type_scat_source
C C 0.0033 0.0016 'International Tables Vol C Tables 4.2.6.8 and 6.1.1.4'
H H 0.0000 0.0000 'International Tables Vol C Tables 4.2.6.8 and 6.1.1.4'
O O 0.0106 0.0060 'International Tables Vol C Tables 4.2.6.8 and 6.1.1.4'

loop_
_geom_angle_atom_site_label_1
_geom_angle_atom_site_label_2
_geom_angle_atom_site_label_3
_geom_angle
_geom_angle_site_symmetry_1
_geom_angle_site_symmetry_3
_geom_angle_publ_flag
C2 O3 C4 118.91(10) . . ?
C13 O12 C11 119.21(11) . . ?
C5 O21 C22 112.56(10) . . ?
C5 O25 C24 113.86(10) . . ?
C10 O28 C29 113.16(11) . . ?
C10 O32 C31 112.76(10) . . ?
C17 C1 C20 120.24(12) . . ?
C17 C1 C2 121.25(12) . . ?
C20 C1 C2 118.49(13) . . ?
O2 C2 O3 124.44(13) . . ?
O2 C2 C1 125.50(13) . . ?
O3 C2 C1 110.04(11) . . ?
O3 C4 C5 106.76(10) . . ?
O3 C4 H4A 110.4 . . ?
C5 C4 H4A 110.4 . . ?
O3 C4 H4B 110.4 . . ?
C5 C4 H4B 110.4 . . ?
H4A C4 H4B 108.6 . . ?
O21 C5 O25 111.48(10) . . ?
O21 C5 C6 107.18(10) . . ?
O25 C5 C6 107.70(10) . . ?
O21 C5 C4 109.17(10) . . ?
O25 C5 C4 111.51(11) . . ?
C6 C5 C4 109.69(10) . . ?
C18 C6 C7 118.87(12) . . ?
C18 C6 C5 119.33(12) . . ?
C7 C6 C5 121.60(12) . . ?
C6 C7 C8 119.98(12) . . ?
C6 C7 H7 120.0 . . ?
C8 C7 H7 120.0 . . ?
C9 C8 C7 121.08(13) . . ?
C9 C8 H8 119.5 . . ?
C7 C8 H8 119.5 . . ?
C8 C9 C19 118.77(12) . . ?
C8 C9 C10 120.57(12) . . ?
C19 C9 C10 120.26(12) . . ?
O28 C10 O32 111.36(10) . . ?
O28 C10 C9 111.85(10) . . ?
O32 C10 C9 112.37(11) . . ?
O28 C10 C11 105.28(12) . . ?
O32 C10 C11 103.30(11) . . ?
C9 C10 C11 112.17(10) . . ?
O12 C11 C10 109.47(11) . . ?
O12 C11 H11A 109.8 . . ?
C10 C11 H11A 109.8 . . ?
O12 C11 H11B 109.8 . . ?
C10 C11 H11B 109.8 . . ?
H11A C11 H11B 108.2 . . ?
O13 C13 O12 124.88(13) . . ?
O13 C13 C14 125.56(13) . . ?
O12 C13 C14 109.56(11) . . ?
C15 C14 C20 119.94(12) . . ?
C15 C14 C13 120.68(12) . . ?
C20 C14 C13 119.38(13) . . ?
C14 C15 C16 119.90(13) . . ?
C14 C15 H15 120.1 . . ?
C16 C15 H15 120.1 . . ?
C17 C16 C15 120.21(13) . . ?
C17 C16 H16 119.9 . . ?
C15 C16 H16 119.9 . . ?
C1 C17 C16 119.61(12) . . ?
C1 C17 H17 120.2 . . ?
C16 C17 H17 120.2 . . ?
C6 C18 C19 120.92(13) . . ?
C6 C18 H18 119.5 . . ?
C19 C18 H18 119.5 . . ?
C9 C19 C18 120.28(13) . . ?
C9 C19 H19 119.9 . . ?
C18 C19 H19 119.9 . . ?
C14 C20 C1 120.06(13) . . ?
C14 C20 H20 120.0 . . ?
C1 C20 H20 120.0 . . ?
O21 C22 C23 110.79(11) . . ?
O21 C22 H22A 109.5 . . ?
C23 C22 H22A 109.5 . . ?
O21 C22 H22B 109.5 . . ?
C23 C22 H22B 109.5 . . ?
H22A C22 H22B 108.1 . . ?
C22 C23 C24 106.93(11) . . ?
C22 C23 C26 109.20(11) . . ?
C24 C23 C26 109.37(11) . . ?
C22 C23 C27 110.31(12) . . ?
C24 C23 C27 110.39(12) . . ?
C26 C23 C27 110.56(11) . . ?
O25 C24 C23 111.96(11) . . ?
O25 C24 H24A 109.2 . . ?
C23 C24 H24A 109.2 . . ?
O25 C24 H24B 109.2 . . ?
C23 C24 H24B 109.2 . . ?
H24A C24 H24B 107.9 . . ?
C23 C26 H26A 109.5 . . ?
C23 C26 H26B 109.5 . . ?
H26A C26 H26B 109.5 . . ?
C23 C26 H26C 109.5 . . ?
H26A C26 H26C 109.5 . . ?
H26B C26 H26C 109.5 . . ?
C23 C27 H27A 109.5 . . ?
C23 C27 H27B 109.5 . . ?
H27A C27 H27B 109.5 . . ?
C23 C27 H27C 109.5 . . ?
H27A C27 H27C 109.5 . . ?
H27B C27 H27C 109.5 . . ?
O28 C29 C30 111.28(11) . . ?
O28 C29 H29A 109.4 . . ?
C30 C29 H29A 109.4 . . ?
O28 C29 H29B 109.4 . . ?
C30 C29 H29B 109.4 . . ?
H29A C29 H29B 108.0 . . ?
C29 C30 C31 105.76(11) . . ?
C29 C30 C33 109.94(13) . . ?
C31 C30 C33 109.46(13) . . ?
C29 C30 C34 110.24(13) . . ?
C31 C30 C34 110.55(12) . . ?
C33 C30 C34 110.77(12) . . ?
O32 C31 C30 110.94(12) . . ?
O32 C31 H31A 109.5 . . ?
C30 C31 H31A 109.5 . . ?
O32 C31 H31B 109.5 . . ?
C30 C31 H31B 109.5 . . ?
H31A C31 H31B 108.0 . . ?
C30 C34 H34A 109.5 . . ?
C30 C34 H34B 109.5 . . ?
H34A C34 H34B 109.5 . . ?
C30 C34 H34C 109.5 . . ?
H34A C34 H34C 109.5 . . ?
H34B C34 H34C 109.5 . . ?
C30 C33 H33A 109.5 . . ?
C30 C33 H33B 109.5 . . ?
H33A C33 H33B 109.5 . . ?
C30 C33 H33C 109.5 . . ?
H33A C33 H33C 109.5 . . ?
H33B C33 H33C 109.5 . . ?

loop_
_geom_bond_atom_site_label_1
_geom_bond_atom_site_label_2
_geom_bond_distance
_geom_bond_site_symmetry_2
_geom_bond_publ_flag
O2 C2 1.2047(16) . ?
O3 C2 1.3404(16) . ?
O3 C4 1.4368(17) . ?
O12 C13 1.3422(17) . ?
O12 C11 1.4333(16) . ?
O13 C13 1.2021(17) . ?
O21 C5 1.4101(17) . ?
O21 C22 1.4458(15) . ?
O25 C5 1.4221(16) . ?
O25 C24 1.4390(15) . ?
O28 C10 1.4206(16) . ?
O28 C29 1.4384(17) . ?
O32 C10 1.4207(17) . ?
O32 C31 1.4384(16) . ?
C1 C17 1.390(2) . ?
C1 C20 1.3954(18) . ?
C1 C2 1.4908(19) . ?
C4 C5 1.5490(18) . ?
C4 H4A 0.9700 . ?
C4 H4B 0.9700 . ?
C5 C6 1.5219(16) . ?
C6 C18 1.3883(19) . ?
C6 C7 1.3957(19) . ?
C7 C8 1.3931(17) . ?
C7 H7 0.9300 . ?
C8 C9 1.3903(19) . ?
C8 H8 0.9300 . ?
C9 C19 1.390(2) . ?
C9 C10 1.5305(17) . ?
C10 C11 1.5370(19) . ?
C11 H11A 0.9700 . ?
C11 H11B 0.9700 . ?
C13 C14 1.4998(18) . ?
C14 C15 1.389(2) . ?
C14 C20 1.3892(19) . ?
C15 C16 1.3998(19) . ?
C15 H15 0.9300 . ?
C16 C17 1.390(2) . ?
C16 H16 0.9300 . ?
C17 H17 0.9300 . ?
C18 C19 1.3941(18) . ?
C18 H18 0.9300 . ?
C19 H19 0.9300 . ?
C20 H20 0.9300 . ?
C22 C23 1.522(2) . ?
C22 H22A 0.9700 . ?
C22 H22B 0.9700 . ?
C23 C24 1.524(2) . ?
C23 C26 1.5291(17) . ?
C23 C27 1.5316(19) . ?
C24 H24A 0.9700 . ?
C24 H24B 0.9700 . ?
C26 H26A 0.9600 . ?
C26 H26B 0.9600 . ?
C26 H26C 0.9600 . ?
C27 H27A 0.9600 . ?
C27 H27B 0.9600 . ?
C27 H27C 0.9600 . ?
C29 C30 1.524(2) . ?
C29 H29A 0.9700 . ?
C29 H29B 0.9700 . ?
C30 C31 1.527(2) . ?
C30 C33 1.531(2) . ?
C30 C34 1.5309(19) . ?
C31 H31A 0.9700 . ?
C31 H31B 0.9700 . ?
C34 H34A 0.9600 . ?
C34 H34B 0.9600 . ?
C34 H34C 0.9600 . ?
C33 H33A 0.9600 . ?
C33 H33B 0.9600 . ?
C33 H33C 0.9600 . ?

loop_
_geom_torsion_atom_site_label_1
_geom_torsion_atom_site_label_2
_geom_torsion_atom_site_label_3
_geom_torsion_atom_site_label_4
_geom_torsion
_geom_torsion_site_symmetry_1
_geom_torsion_site_symmetry_2
_geom_torsion_site_symmetry_3
_geom_torsion_site_symmetry_4
_geom_torsion_publ_flag
C4 O3 C2 O2 -16.7(2) . . . . ?
C4 O3 C2 C1 162.00(12) . . . . ?
C17 C1 C2 O2 -24.4(2) . . . . ?
C20 C1 C2 O2 154.08(15) . . . . ?
C17 C1 C2 O3 156.98(13) . . . . ?
C20 C1 C2 O3 -24.58(18) . . . . ?
C2 O3 C4 C5 171.80(11) . . . . ?
C22 O21 C5 O25 -57.23(13) . . . . ?
C22 O21 C5 C6 -174.86(10) . . . . ?
C22 O21 C5 C4 66.40(13) . . . . ?
C24 O25 C5 O21 54.79(14) . . . . ?
C24 O25 C5 C6 172.09(10) . . . . ?
C24 O25 C5 C4 -67.51(14) . . . . ?
O3 C4 C5 O21 158.67(11) . . . . ?
O3 C4 C5 O25 -77.71(13) . . . . ?
O3 C4 C5 C6 41.51(15) . . . . ?
O21 C5 C6 C18 -42.73(15) . . . . ?
O25 C5 C6 C18 -162.79(11) . . . . ?
C4 C5 C6 C18 75.68(15) . . . . ?
O21 C5 C6 C7 142.44(12) . . . . ?
O25 C5 C6 C7 22.38(16) . . . . ?
C4 C5 C6 C7 -99.15(14) . . . . ?
C18 C6 C7 C8 -2.33(19) . . . . ?
C5 C6 C7 C8 172.52(12) . . . . ?
C6 C7 C8 C9 -0.2(2) . . . . ?
C7 C8 C9 C19 2.8(2) . . . . ?
C7 C8 C9 C10 -169.91(11) . . . . ?
C29 O28 C10 O32 55.40(14) . . . . ?
C29 O28 C10 C9 -71.26(13) . . . . ?
C29 O28 C10 C11 166.68(10) . . . . ?
C31 O32 C10 O28 -56.05(14) . . . . ?
C31 O32 C10 C9 70.32(13) . . . . ?
C31 O32 C10 C11 -168.58(11) . . . . ?
C8 C9 C10 O28 -28.26(17) . . . . ?
C19 C9 C10 O28 159.13(12) . . . . ?
C8 C9 C10 O32 -154.36(12) . . . . ?
C19 C9 C10 O32 33.03(16) . . . . ?
C8 C9 C10 C11 89.76(15) . . . . ?
C19 C9 C10 C11 -82.84(16) . . . . ?
C13 O12 C11 C10 -159.62(13) . . . . ?
O28 C10 C11 O12 98.09(13) . . . . ?
O32 C10 C11 O12 -145.01(12) . . . . ?
C9 C10 C11 O12 -23.77(17) . . . . ?
C11 O12 C13 O13 9.0(2) . . . . ?
C11 O12 C13 C14 -171.61(12) . . . . ?
O13 C13 C14 C15 8.0(2) . . . . ?
O12 C13 C14 C15 -171.35(13) . . . . ?
O13 C13 C14 C20 -171.33(14) . . . . ?
O12 C13 C14 C20 9.28(18) . . . . ?
C20 C14 C15 C16 0.9(2) . . . . ?
C13 C14 C15 C16 -178.44(13) . . . . ?
C14 C15 C16 C17 1.0(2) . . . . ?
C20 C1 C17 C16 1.3(2) . . . . ?
C2 C1 C17 C16 179.67(13) . . . . ?
C15 C16 C17 C1 -2.1(2) . . . . ?
C7 C6 C18 C19 2.3(2) . . . . ?
C5 C6 C18 C19 -172.63(12) . . . . ?
C8 C9 C19 C18 -2.8(2) . . . . ?
C10 C9 C19 C18 169.95(12) . . . . ?
C6 C18 C19 C9 0.2(2) . . . . ?
C15 C14 C20 C1 -1.7(2) . . . . ?
C13 C14 C20 C1 177.63(12) . . . . ?
C17 C1 C20 C14 0.6(2) . . . . ?
C2 C1 C20 C14 -177.81(12) . . . . ?
C5 O21 C22 C23 59.00(14) . . . . ?
O21 C22 C23 C24 -54.61(14) . . . . ?
O21 C22 C23 C26 -172.85(11) . . . . ?
O21 C22 C23 C27 65.45(15) . . . . ?
C5 O25 C24 C23 -53.85(15) . . . . ?
C22 C23 C24 O25 52.28(14) . . . . ?
C26 C23 C24 O25 170.40(11) . . . . ?
C27 C23 C24 O25 -67.74(15) . . . . ?
C10 O28 C29 C30 -57.07(14) . . . . ?
O28 C29 C30 C31 55.39(14) . . . . ?
O28 C29 C30 C33 173.47(12) . . . . ?
O28 C29 C30 C34 -64.13(14) . . . . ?
C10 O32 C31 C30 58.34(14) . . . . ?
C29 C30 C31 O32 -56.04(14) . . . . ?
C33 C30 C31 O32 -174.43(12) . . . . ?
C34 C30 C31 O32 63.28(15) . . . . ?

loop_
_cod_related_entry_id
_cod_related_entry_database
_cod_related_entry_code
1 ChemSpider 30658710
